data_2202505
loop_
_publ_author_name
'Okabe, Nobuo '
'Muranishi, Yasunori '

_publ_section_title
;(1,2-Benzenediolato-\k^2^<i>O,O</i>')(1,10-phenanthroline-\k^2^<i>N,N</i>')palladium(II)
 dihydrate
;
_journal_issue 10
_journal_name_full 'Acta Crystallographica Section E'
_journal_page_first m936
_journal_page_last m938
_journal_paper_doi 10.1107/S1600536803020166
_journal_volume 59
_journal_year 2003
_chemical_formula_iupac '[Pd (C6 H4 O2 )(C12 H8 N2 )] , 2H~2~O'
_chemical_formula_moiety 'C18 H12 N2 O2 Pd, 2(H2 O)'
_chemical_formula_sum 'C18 H16 N2 O4 Pd'
_chemical_formula_weight 430.75
_space_group_IT_number 14
_symmetry_cell_setting monoclinic
_symmetry_space_group_name_Hall '-P 2yn'
_symmetry_space_group_name_H-M 'P 1 21/n 1'
_cell_angle_alpha 90
_cell_angle_beta 94.700(10)
_cell_angle_gamma 90
_cell_formula_units_Z 4
_cell_length_a 9.248(2)
_cell_length_b 16.462(2)
_cell_length_c 10.8020(10)
_cell_measurement_reflns_used 25
_cell_measurement_temperature 296.2
_cell_measurement_theta_max 15.0
_cell_measurement_theta_min 14.7
_cell_volume 1639.0(4)
_computing_cell_refinement 'MSC/AFC Diffractometer Control Software'
_computing_data_collection
;MSC/AFC Diffractometer Control Software
(Molecular Structure Corporation, 1992)
;
_computing_data_reduction 'TEXSAN (Molecular Structure Corporation & Rigaku Corporation, 2000)'
_computing_molecular_graphics 'ORTEPII (Johnson, 1976)'
_computing_publication_material TEXSAN
_computing_structure_refinement 'SHELXL97 (Sheldrick, 1997)'
_computing_structure_solution 'SIR97 (Altomare et al., 1999)'
_diffrn_measured_fraction_theta_full 1.000
_diffrn_measured_fraction_theta_max 1.000
_diffrn_measurement_device_type 'Rigaku AFC-5R'
_diffrn_measurement_method \w-2\q
_diffrn_radiation_type 'Mo K\a'
_diffrn_radiation_wavelength 0.7107
_diffrn_reflns_av_R_equivalents 0.042
_diffrn_reflns_limit_h_max 12
_diffrn_reflns_limit_h_min 0
_diffrn_reflns_limit_k_max 21
_diffrn_reflns_limit_k_min 0
_diffrn_reflns_limit_l_max 13
_diffrn_reflns_limit_l_min -14
_diffrn_reflns_number 4127
_diffrn_reflns_theta_full 27.50
_diffrn_reflns_theta_max 27.50
_diffrn_standards_decay_% 0.74
_diffrn_standards_interval_count 150
_diffrn_standards_number 3
_exptl_absorpt_coefficient_mu 1.159
_exptl_absorpt_correction_T_max 0.793
_exptl_absorpt_correction_T_min 0.757
_exptl_absorpt_correction_type psi-scan
_exptl_absorpt_process_details '(North et al., 1968)'
_exptl_crystal_colour 'dark red'
_exptl_crystal_density_diffrn 1.746
_exptl_crystal_density_method 'not measured'
_exptl_crystal_description plate
_exptl_crystal_F_000 864.0
_exptl_crystal_size_max 0.50
_exptl_crystal_size_mid 0.20
_exptl_crystal_size_min 0.20
_refine_diff_density_max 0.37
_refine_diff_density_min -0.66
_refine_ls_extinction_method none
_refine_ls_goodness_of_fit_ref 1.129
_refine_ls_hydrogen_treatment mixed
_refine_ls_number_parameters 226
_refine_ls_number_reflns 3760
_refine_ls_R_factor_gt 0.0258
_refine_ls_shift/su_max 0.0030
_refine_ls_structure_factor_coef Fsqd
_refine_ls_weighting_details 'w = 1/[\s^2^(Fo^2^) + (0.0340P)^2^] where P = (Fo^2^+2Fc^2^)/3'
_refine_ls_weighting_scheme calc
_refine_ls_wR_factor_ref 0.0714
_reflns_number_gt 3021
_reflns_number_total 3760
_reflns_threshold_expression 'I > 2.0\s(I)'
_cod_data_source_file ci6273.cif
_cod_data_source_block I
_cod_original_sg_symbol_H-M 'P 21/n'
_cod_original_formula_sum 'C18 H16 N2 O4 Pd '
_cod_database_code 2202505
_cod_database_fobs_code 2202505

loop_
_symmetry_equiv_pos_as_xyz
x,y,z
1/2-x,1/2+y,1/2-z
-x,-y,-z
1/2+x,1/2-y,1/2+z

loop_
_atom_site_label
_atom_site_fract_x
_atom_site_fract_y
_atom_site_fract_z
_atom_site_U_iso_or_equiv
_atom_site_adp_type
_atom_site_calc_flag
_atom_site_refinement_flags
_atom_site_occupancy
_atom_site_disorder_assembly
_atom_site_disorder_group
_atom_site_type_symbol
Pd1 -0.06586(2) 0.972270(10) 0.68957(2) 0.03041(7) Uani d . 1.00 . . Pd
O1 -0.2289(2) 0.96720(10) 0.5578(2) 0.0392(4) Uani d . 1.00 . . O
O2 0.0017(2) 0.87110(10) 0.6135(2) 0.0420(4) Uani d . 1.00 . . O
O3 0.2951(2) 0.88690(10) 0.5620(2) 0.0514(5) Uani d . 1.00 . . O
O4 0.5476(2) 0.9208(2) 0.7183(2) 0.0752(7) Uani d . 1.00 . . O
N1 -0.1230(2) 1.07720(10) 0.7691(2) 0.0336(4) Uani d . 1.00 . . N
N2 0.0970(2) 0.97870(10) 0.8233(2) 0.0316(4) Uani d . 1.00 . . N
C1 -0.2389(3) 1.1246(2) 0.7425(2) 0.0414(6) Uani d . 1.00 . . C
C2 -0.2577(3) 1.1975(2) 0.8045(3) 0.0483(7) Uani d . 1.00 . . C
C3 -0.1560(3) 1.2233(2) 0.8946(3) 0.0459(7) Uani d . 1.00 . . C
C4 -0.0335(3) 1.1746(2) 0.9267(2) 0.0386(6) Uani d . 1.00 . . C
C5 -0.0230(3) 1.10190(10) 0.8613(2) 0.0325(5) Uani d . 1.00 . . C
C6 0.0956(3) 1.0481(2) 0.8918(2) 0.0317(5) Uani d . 1.00 . . C
C7 0.2003(3) 1.0662(2) 0.9879(2) 0.0362(5) Uani d . 1.00 . . C
C8 0.3104(3) 1.0083(2) 1.0147(3) 0.0422(6) Uani d . 1.00 . . C
C9 0.3105(3) 0.9392(2) 0.9457(3) 0.0449(6) Uani d . 1.00 . . C
C10 0.2024(3) 0.9248(2) 0.8508(3) 0.0391(6) Uani d . 1.00 . . C
C11 0.1886(3) 1.1421(2) 1.0528(3) 0.0443(6) Uani d . 1.00 . . C
C12 0.0784(3) 1.1936(2) 1.0219(3) 0.0473(7) Uani d . 1.00 . . C
C13 -0.2049(3) 0.9047(2) 0.4790(2) 0.0387(6) Uani d . 1.00 . . C
C14 -0.2975(4) 0.8891(2) 0.3744(3) 0.0508(7) Uani d . 1.00 . . C
C15 -0.2686(4) 0.8236(2) 0.2975(3) 0.0615(9) Uani d . 1.00 . . C
C16 -0.1487(4) 0.7754(2) 0.3253(3) 0.0598(9) Uani d . 1.00 . . C
C17 -0.0558(4) 0.7903(2) 0.4307(3) 0.0505(7) Uani d . 1.00 . . C
C18 -0.0829(3) 0.8551(2) 0.5091(2) 0.0390(6) Uani d . 1.00 . . C
H1 -0.3089 1.1083 0.6808 0.0497 Uiso calc . 1.00 . . H
H2 -0.3401 1.2288 0.7845 0.0579 Uiso calc . 1.00 . . H
H3 -0.1676 1.2726 0.9345 0.0551 Uiso calc . 1.00 . . H
H3A 0.2175 0.8744 0.5746 0.0618 Uiso d . 1.00 . . H
H3B 0.2815 0.9307 0.5433 0.0618 Uiso d . 1.00 . . H
H4A 0.4794 0.9139 0.6757 0.0895 Uiso d . 1.00 . . H
H4B 0.6033 0.9306 0.6722 0.0895 Uiso d . 1.00 . . H
H8 0.3822 1.0172 1.0787 0.0506 Uiso calc . 1.00 . . H
H9 0.3836 0.9010 0.9622 0.0539 Uiso calc . 1.00 . . H
H10 0.2038 0.8767 0.8057 0.0470 Uiso calc . 1.00 . . H
H11 0.2580 1.1557 1.1167 0.0532 Uiso calc . 1.00 . . H
H12 0.0748 1.2428 1.0637 0.0568 Uiso calc . 1.00 . . H
H14 -0.3782 0.9218 0.3554 0.0610 Uiso calc . 1.00 . . H
H15 -0.3307 0.8126 0.2274 0.0738 Uiso calc . 1.00 . . H
H16 -0.1296 0.7324 0.2731 0.0717 Uiso calc . 1.00 . . H
H17 0.0245 0.7571 0.4490 0.0606 Uiso calc . 1.00 . . H

loop_
_atom_site_aniso_label
_atom_site_aniso_U_11
_atom_site_aniso_U_22
_atom_site_aniso_U_33
_atom_site_aniso_U_12
_atom_site_aniso_U_13
_atom_site_aniso_U_23
Pd1 0.03220(10) 0.02870(10) 0.03060(10) -0.00060(7) 0.00398(7) -0.00222(7)
O1 0.0410(10) 0.0390(10) 0.0369(10) -0.0008(8) -0.0017(8) -0.0043(8)
O2 0.0410(10) 0.0351(10) 0.0510(10) 0.0014(8) 0.0048(8) -0.0110(8)
O3 0.0440(10) 0.0570(10) 0.0530(10) 0.0020(9) -0.0006(9) 0.0060(10)
O4 0.0480(10) 0.128(2) 0.0490(10) -0.0150(10) 0.0000(10) -0.0070(10)
N1 0.0370(10) 0.0350(10) 0.0290(10) 0.0033(9) 0.0048(8) 0.0015(8)
N2 0.0310(10) 0.0320(10) 0.0320(10) 0.0004(8) 0.0048(8) -0.0007(8)
C1 0.0460(10) 0.047(2) 0.0320(10) 0.0120(10) 0.0010(10) 0.0040(10)
C2 0.058(2) 0.045(2) 0.043(2) 0.0210(10) 0.0090(10) 0.0080(10)
C3 0.064(2) 0.0350(10) 0.0400(10) 0.0100(10) 0.0150(10) -0.0030(10)
C4 0.050(2) 0.0320(10) 0.0350(10) 0.0000(10) 0.0110(10) -0.0010(10)
C5 0.0360(10) 0.0330(10) 0.0300(10) -0.0020(10) 0.0089(10) 0.0013(9)
C6 0.0320(10) 0.0310(10) 0.0330(10) -0.0046(10) 0.0084(10) 0.0017(10)
C7 0.0350(10) 0.0430(10) 0.0320(10) -0.0090(10) 0.0070(10) 0.0020(10)
C8 0.0300(10) 0.058(2) 0.0390(10) -0.0060(10) 0.0030(10) 0.0030(10)
C9 0.0350(10) 0.055(2) 0.045(2) 0.0090(10) 0.0060(10) 0.0060(10)
C10 0.0380(10) 0.0380(10) 0.0420(10) 0.0070(10) 0.0080(10) 0.0020(10)
C11 0.0440(10) 0.050(2) 0.0380(10) -0.0100(10) 0.0010(10) -0.0090(10)
C12 0.065(2) 0.0390(10) 0.0390(10) -0.0090(10) 0.0090(10) -0.0120(10)
C13 0.0450(10) 0.0370(10) 0.0340(10) -0.0140(10) 0.0080(10) -0.0010(10)
C14 0.059(2) 0.054(2) 0.039(2) -0.0180(10) 0.0010(10) 0.0030(10)
C15 0.080(2) 0.066(2) 0.038(2) -0.037(2) 0.006(2) -0.0070(10)
C16 0.087(2) 0.049(2) 0.046(2) -0.029(2) 0.028(2) -0.0160(10)
C17 0.062(2) 0.0360(10) 0.057(2) -0.0130(10) 0.0240(10) -0.0100(10)
C18 0.0460(10) 0.0330(10) 0.0390(10) -0.0130(10) 0.0150(10) -0.0040(10)

loop_
_atom_type_symbol
_atom_type_description
_atom_type_scat_dispersion_real
_atom_type_scat_dispersion_imag
_atom_type_scat_source
C C 0.003 0.002
;International Tables for Crystallography
(1992, Vol. C, Tables 4.2.6.8 and 6.1.1.4)
;
H H 0.000 0.000
;International Tables for Crystallography
(1992, Vol. C, Table 6.1.1.4)
;
O O 0.011 0.006
;International Tables for Crystallography
(1992, Vol. C, Tables 4.2.6.8 and 6.1.1.4)
;
N N 0.006 0.003
;International Tables for Crystallography
(1992, Vol. C, Tables 4.2.6.8 and 6.1.1.4)
;
Pd Pd -0.999 1.007
;International Tables for Crystallography
(1992, Vol. C, Tables 4.2.6.8 and 6.1.1.4)
;

loop_
_geom_angle_atom_site_label_1
_geom_angle_atom_site_label_2
_geom_angle_atom_site_label_3
_geom_angle
_geom_angle_publ_flag
O1 PD1 O2 85.09(7) yes
O1 PD1 N1 97.51(7) yes
O1 PD1 N2 179.19(8) yes
O2 PD1 N1 176.80(8) yes
O2 PD1 N2 95.72(8) yes
N1 PD1 N2 81.69(8) yes
PD1 O1 C13 109.00(10) no
PD1 O2 C18 109.30(10) no
H3A O3 H3B 99.5 no
H4A O4 H4B 102.0 no
PD1 N1 C1 129.8(2) no
PD1 N1 C5 112.3(2) no
C1 N1 C5 117.8(2) no
PD1 N2 C6 113.3(2) no
PD1 N2 C10 128.2(2) no
C6 N2 C10 118.5(2) no
N1 C1 C2 121.9(2) no
N1 C1 H1 119.0 no
C2 C1 H1 119.0 no
C1 C2 C3 120.3(3) no
C1 C2 H2 119.8 no
C3 C2 H2 119.8 no
C2 C3 C4 119.5(3) no
C2 C3 H3 120.2 no
C4 C3 H3 120.2 no
C3 C4 C5 116.8(2) no
C3 C4 C12 124.9(2) no
C5 C4 C12 118.2(2) no
N1 C5 C4 123.6(2) no
N1 C5 C6 116.5(2) no
C4 C5 C6 119.9(2) no
N2 C6 C5 115.9(2) no
N2 C6 C7 123.2(2) no
C5 C6 C7 120.9(2) no
C6 C7 C8 117.1(2) no
C6 C7 C11 118.2(2) no
C8 C7 C11 124.6(2) no
C7 C8 C9 119.1(2) no
C7 C8 H8 120.5 no
C9 C8 H8 120.5 no
C8 C9 C10 120.9(3) no
C8 C9 H9 119.5 no
C10 C9 H9 119.5 no
N2 C10 C9 121.2(2) no
N2 C10 H10 119.4 no
C9 C10 H10 119.4 no
C7 C11 C12 120.6(2) no
C7 C11 H11 119.7 no
C12 C11 H11 119.7 no
C4 C12 C11 121.9(3) no
C4 C12 H12 119.0 no
C11 C12 H12 119.0 no
O1 C13 C14 121.9(2) no
O1 C13 C18 117.4(2) no
C14 C13 C18 120.7(3) no
C13 C14 C15 119.5(3) no
C13 C14 H14 120.2 no
C15 C14 H14 120.2 no
C14 C15 C16 120.2(3) no
C14 C15 H15 119.9 no
C16 C15 H15 119.9 no
C15 C16 C17 120.6(3) no
C15 C16 H16 119.7 no
C17 C16 H16 119.7 no
C16 C17 C18 120.1(3) no
C16 C17 H17 119.9 no
C18 C17 H17 119.9 no
O2 C18 C13 118.7(2) no
O2 C18 C17 122.5(2) no
C13 C18 C17 118.8(2) no

loop_
_geom_bond_atom_site_label_1
_geom_bond_atom_site_label_2
_geom_bond_site_symmetry_1
_geom_bond_site_symmetry_2
_geom_bond_distance
_geom_bond_publ_flag
PD1 O1 . . 1.989(2) yes
PD1 O2 . . 1.981(2) yes
PD1 N1 . . 2.019(2) yes
PD1 N2 . . 2.003(2) yes
O1 C13 . . 1.365(3) yes
O2 C18 . . 1.344(3) yes
O3 H3A . . 0.77 no
O3 H3B . . 0.76 no
O4 H4A . . 0.76 no
O4 H4B . . 0.76 no
N1 C1 . . 1.337(3) no
N1 C5 . . 1.365(3) no
N2 C6 . . 1.362(3) no
N2 C10 . . 1.333(3) no
C1 C2 . . 1.393(4) no
C1 H1 . . 0.93 no
C2 C3 . . 1.364(4) no
C2 H2 . . 0.93 no
C3 C4 . . 1.408(4) no
C3 H3 . . 0.93 no
C4 C5 . . 1.398(4) no
C4 C12 . . 1.433(4) no
C5 C6 . . 1.427(3) no
C6 C7 . . 1.392(3) no
C7 C8 . . 1.408(4) no
C7 C11 . . 1.442(4) no
C8 C9 . . 1.360(4) no
C8 H8 . . 0.93 no
C9 C10 . . 1.392(4) no
C9 H9 . . 0.93 no
C10 H10 . . 0.93 no
C11 C12 . . 1.346(4) no
C11 H11 . . 0.93 no
C12 H12 . . 0.93 no
C13 C14 . . 1.385(4) no
C13 C18 . . 1.409(4) no
C14 C15 . . 1.400(5) no
C14 H14 . . 0.93 no
C15 C16 . . 1.377(5) no
C15 H15 . . 0.93 no
C16 C17 . . 1.390(4) no
C16 H16 . . 0.93 no
C17 C18 . . 1.398(4) no
C17 H17 . . 0.93 no

loop_
_geom_contact_atom_site_label_1
_geom_contact_atom_site_label_2
_geom_contact_distance
_geom_contact_site_symmetry_2
O1 O3 2.772(3) 3_576
O1 O4 2.907(3) 1_455
O3 C1 3.293(3) 3_576
O3 C12 3.535(4) 2_546
O3 C13 3.549(3) 3_576
O4 C8 3.284(4) 3_677
O4 C11 3.485(4) 3_677
O4 C13 3.600(4) 1_655
N1 C8 3.332(4) 3_577
N1 C17 3.568(4) 3_576
C1 C8 3.520(4) 3_577
C2 C9 3.577(4) 3_577
C3 C18 3.469(4) 2_456
C3 C9 3.546(4) 3_577
C3 C17 3.565(4) 2_456
C3 C13 3.568(4) 2_456
C4 C10 3.393(4) 3_577
C4 C16 3.417(4) 3_576
C4 C9 3.543(4) 3_577
C5 C16 3.345(4) 3_576
C5 C15 3.533(4) 3_576
C5 C8 3.569(4) 3_577
C5 C9 3.575(4) 3_577
C6 C15 3.426(4) 3_576
C6 C6 3.431(5) 3_577
C8 C8 3.557(5) 3_677
C10 C16 3.591(4) 4_565

loop_
_geom_hbond_atom_site_label_D
_geom_hbond_atom_site_label_H
_geom_hbond_atom_site_label_A
_geom_hbond_site_symmetry_A
_geom_hbond_distance_DH
_geom_hbond_distance_HA
_geom_hbond_distance_DA
_geom_hbond_angle_DHA
O3 H3A O2 . 0.77 2.07 2.826(3) 166
O3 H3B O1 3_576 0.76 2.04 2.772(3) 163
O4 H4B O1 1_655 0.76 2.15 2.907(3) 174
O4 H4A O3 . 0.76 2.07 2.823(3) 176

loop_
_geom_torsion_atom_site_label_1
_geom_torsion_atom_site_label_2
_geom_torsion_atom_site_label_3
_geom_torsion_atom_site_label_4
_geom_torsion
_geom_torsion_publ_flag
PD1 O1 C13 C14 -176.8(2) no
PD1 O1 C13 C18 4.4(3) no
PD1 O2 C18 C13 -5.5(3) no
PD1 O2 C18 C17 175.7(2) no
PD1 N1 C1 C2 -177.2(2) no
PD1 N1 C5 C4 176.8(2) no
PD1 N1 C5 C6 -4.6(3) no
PD1 N2 C6 C5 2.7(3) no
PD1 N2 C6 C7 -178.6(2) no
PD1 N2 C10 C9 178.6(2) no
O1 PD1 O2 C18 6.1(2) no
O1 PD1 N1 C1 2.8(2) no
O1 PD1 N1 C5 -175.4(2) no
O1 C13 C14 C15 -179.2(3) no
O1 C13 C18 O2 0.8(4) no
O1 C13 C18 C17 179.6(2) no
O2 PD1 O1 C13 -5.7(2) no
O2 PD1 N2 C6 174.1(2) no
O2 PD1 N2 C10 -5.6(2) no
O2 C18 C13 C14 -178.1(3) no
O2 C18 C17 C16 178.5(3) no
N1 PD1 O1 C13 172.4(2) no
N1 PD1 N2 C6 -4.0(2) no
N1 PD1 N2 C10 176.3(2) no
N1 C1 C2 C3 0.7(4) no
N1 C5 C4 C3 0.8(4) no
N1 C5 C4 C12 179.8(2) no
N1 C5 C6 N2 1.3(3) no
N1 C5 C6 C7 -177.4(2) no
N2 PD1 O2 C18 -174.0(2) no
N2 PD1 N1 C1 -177.1(2) no
N2 PD1 N1 C5 4.7(2) no
N2 C6 C5 C4 -180.0(2) no
N2 C6 C7 C8 -1.0(4) no
N2 C6 C7 C11 179.1(2) no
N2 C10 C9 C8 1.0(4) no
C1 N1 C5 C4 -1.7(4) no
C1 N1 C5 C6 176.9(2) no
C1 C2 C3 C4 -1.6(4) no
C2 C1 N1 C5 0.9(4) no
C2 C3 C4 C5 0.9(4) no
C2 C3 C4 C12 -178.0(3) no
C3 C4 C5 C6 -177.8(2) no
C3 C4 C12 C11 176.1(3) no
C4 C5 C6 C7 1.2(4) no
C4 C12 C11 C7 1.8(4) no
C5 C4 C12 C11 -2.7(4) no
C5 C6 N2 C10 -177.6(2) no
C5 C6 C7 C8 177.7(2) no
C5 C6 C7 C11 -2.2(4) no
C6 N2 C10 C9 -1.1(4) no
C6 C5 C4 C12 1.2(4) no
C6 C7 C8 C9 0.9(4) no
C6 C7 C11 C12 0.7(4) no
C7 C6 N2 C10 1.2(4) no
C7 C8 C9 C10 -0.9(4) no
C8 C7 C11 C12 -179.1(3) no
C9 C8 C7 C11 -179.3(3) no
C13 C14 C15 C16 -0.3(5) no
C13 C18 C17 C16 -0.3(4) no
C14 C13 C18 C17 0.8(4) no
C14 C15 C16 C17 0.8(5) no
C15 C14 C13 C18 -0.5(4) no
C15 C16 C17 C18 -0.5(5) no
C15 C16 C17 C18 -0.5(5) no
